data_4308608
loop_
_publ_author_name
'Federica Bonadio'
'Maria-Cristina Senna'
'J\"urgen Ensling'
'Andreas Sieber'
'Antonia Neels'
'Helen Stoeckli-Evans'
'Silvio Decurtins'

_publ_section_title
;
Cyano-Bridged Structures Based on [MnII(N3O2-Macrocycle)]2+: A Synthetic,
Structural, and Magnetic Study
;
_journal_name_full 'Inorganic Chemistry'
_journal_page_first 969
_journal_page_last 978
_journal_paper_doi 10.1021/ic049209u
_journal_volume 44
_journal_year 2005
_chemical_formula_moiety 'C57 H63 Fe2 Mn3 N21 O6, 2(C H4 O)'
_chemical_formula_sum 'C59 H71 Fe2 Mn3 N21 O8'
_chemical_formula_weight 1478.89
_space_group_IT_number 14
_symmetry_cell_setting monoclinic
_symmetry_space_group_name_Hall '-P 2yn'
_symmetry_space_group_name_H-M 'P 1 21/n 1'
_atom_sites_solution_hydrogens geom
_atom_sites_solution_primary direct
_atom_sites_solution_secondary difmap
_audit_creation_method SHELXL-97
_cell_angle_alpha 90.00
_cell_angle_beta 102.455(7)
_cell_angle_gamma 90.00
_cell_formula_units_Z 4
_cell_length_a 10.2446(6)
_cell_length_b 42.944(4)
_cell_length_c 17.1059(12)
_cell_measurement_reflns_used 8000
_cell_measurement_temperature 153(2)
_cell_measurement_theta_max 26.10
_cell_measurement_theta_min 2.09
_cell_volume 7348.5(10)
_computing_cell_refinement 'CELL (Stoe IPDS Software, 2000)'
_computing_data_collection 'EXPOSE (Stoe IPDS Software, 2000)'
_computing_data_reduction 'INTEGRATE (Stoe IPDS Software, 2000)'
_computing_molecular_graphics 'PLATON99 (Spek, 1990)'
_computing_publication_material 'SHELXL-97 (Sheldrick, 1997)'
_computing_structure_refinement 'SHELXL-97 (Sheldrick, 1997)'
_computing_structure_solution 'SHELXS-97 (Sheldrick, 1990)'
_diffrn_ambient_temperature 153(2)
_diffrn_detector_area_resol_mean 0.81\%A
_diffrn_measured_fraction_theta_full 0.801
_diffrn_measured_fraction_theta_max 0.801
_diffrn_measurement_device_type 'STOE IPDS'
_diffrn_measurement_method 'phi oscillation'
_diffrn_radiation_monochromator graphite
_diffrn_radiation_source 'fine-focus sealed tube'
_diffrn_radiation_type MoK\a
_diffrn_radiation_wavelength 0.71073
_diffrn_reflns_av_R_equivalents 0.1307
_diffrn_reflns_av_sigmaI/netI 0.4315
_diffrn_reflns_limit_h_max 11
_diffrn_reflns_limit_h_min -12
_diffrn_reflns_limit_k_max 52
_diffrn_reflns_limit_k_min -52
_diffrn_reflns_limit_l_max 20
_diffrn_reflns_limit_l_min -21
_diffrn_reflns_number 28669
_diffrn_reflns_theta_full 26.10
_diffrn_reflns_theta_max 26.10
_diffrn_reflns_theta_min 2.09
_diffrn_standards_decay_% 0
_diffrn_standards_interval_time 0
_diffrn_standards_number 0
_exptl_absorpt_coefficient_mu 0.949
_exptl_absorpt_correction_type none
_exptl_crystal_colour brown
_exptl_crystal_density_diffrn 1.337
_exptl_crystal_density_meas ?
_exptl_crystal_density_method 'not measured'
_exptl_crystal_description rod
_exptl_crystal_F_000 3052
_exptl_crystal_size_max 0.40
_exptl_crystal_size_mid 0.10
_exptl_crystal_size_min 0.08
_refine_diff_density_max 1.060
_refine_diff_density_min -0.701
_refine_diff_density_rms 0.144
_refine_ls_extinction_method none
_refine_ls_goodness_of_fit_ref 0.860
_refine_ls_hydrogen_treatment constr
_refine_ls_matrix_type full
_refine_ls_number_parameters 291
_refine_ls_number_reflns 11704
_refine_ls_number_restraints 0
_refine_ls_restrained_S_all 0.860
_refine_ls_R_factor_all 0.2936
_refine_ls_R_factor_gt 0.1312
_refine_ls_shift/su_max 0.011
_refine_ls_shift/su_mean 0.001
_refine_ls_structure_factor_coef Fsqd
_refine_ls_weighting_details 'calc w=1/[\s^2^(Fo^2^)+(0.1420P)^2^] where P=(Fo^2^+2Fc^2^)/3'
_refine_ls_weighting_scheme calc
_refine_ls_wR_factor_gt 0.3145
_refine_ls_wR_factor_ref 0.3704
_reflns_number_gt 2521
_reflns_number_total 11704
_reflns_threshold_expression I>2sigma(I)
_cod_data_source_file ic049209usi20040617_113640_8.cif
_cod_data_source_block compound_8
_cod_depositor_comments
;
The following automatic conversions were performed:

'_exptl_crystal_density_meas' value 'none' was changed to '?' - the
value is perceived as not measured.

Automatic conversion script
Id: cif_fix_values 3008 2015-01-20 13:52:24Z robertas 

The following automatic conversions were performed:

data name '_atom_site_symetry_multiplicity' was replaced with
'_atom_site_symmetry_multiplicity' as specified in the replacement
file 'data/replacement-values/replacement_tags.lst'.

Automatic conversion script
Id: cif_correct_tags 9268 2022-04-12 08:56:07Z antanas 
;
_cod_original_sg_symbol_H-M 'P 21/n'
_cod_database_code 4308608

loop_
_symmetry_equiv_pos_as_xyz
'x, y, z'
'-x+1/2, y+1/2, -z+1/2'
'-x, -y, -z'
'x-1/2, -y-1/2, z-1/2'

loop_
_atom_site_label
_atom_site_type_symbol
_atom_site_fract_x
_atom_site_fract_y
_atom_site_fract_z
_atom_site_U_iso_or_equiv
_atom_site_adp_type
_atom_site_occupancy
_atom_site_symmetry_multiplicity
_atom_site_calc_flag
_atom_site_refinement_flags
_atom_site_disorder_assembly
_atom_site_disorder_group
Fe1 Fe 0.8490(3) 0.19603(7) 0.38403(14) 0.0494(8) Uani 1 1 d . . .
Fe2 Fe 0.8655(2) 0.08673(5) 0.89563(12) 0.0270(6) Uani 1 1 d . . .
N4 N 0.5835(15) 0.0870(4) 0.9335(7) 0.050(4) Uiso 1 1 d . . .
N5 N 0.1414(14) 0.0862(4) 0.8558(7) 0.047(4) Uiso 1 1 d . . .
N6 N 0.9808(17) 0.0478(4) 1.0452(8) 0.066(4) Uiso 1 1 d . . .
N7 N 0.782(2) 0.0336(5) 0.7762(11) 0.096(6) Uiso 1 1 d . . .
N11 N 0.7568(15) 0.1291(4) 0.7510(8) 0.052(4) Uiso 1 1 d . . .
N12 N 0.8116(19) 0.1912(5) 0.5591(10) 0.092(6) Uiso 1 1 d . . .
N13A N 0.689(4) 0.1373(11) 0.319(2) 0.106(14) Uiso 0.50 1 d P A 1
C37A C 0.736(4) 0.1608(8) 0.3372(17) 0.038(8) Uiso 0.50 1 d P A 1
N13B N 0.820(4) 0.1276(11) 0.384(2) 0.091(12) Uiso 0.50 1 d P A 2
C37B C 0.839(4) 0.1547(10) 0.3811(19) 0.048(9) Uiso 0.50 1 d P A 2
N14A N 0.544(3) 0.2064(7) 0.3425(15) 0.053(8) Uiso 0.50 1 d P A 3
C38A C 0.651(4) 0.2023(7) 0.3573(15) 0.028(7) Uiso 0.50 1 d P A 3
N14B N 0.665(5) 0.2383(13) 0.313(3) 0.127(16) Uiso 0.50 1 d P A 4
C38B C 0.724(6) 0.2153(15) 0.341(3) 0.100(17) Uiso 0.50 1 d P A 4
N15 N 0.875(2) 0.2722(6) 0.4041(11) 0.113(7) Uiso 1 1 d . A 5
C39 C 0.868(3) 0.2433(7) 0.4004(13) 0.099(8) Uiso 1 1 d . A 5
N16A N 1.169(3) 0.1947(7) 0.4418(13) 0.065(7) Uiso 0.60 1 d P A 6
C40A C 1.044(3) 0.1952(6) 0.4173(12) 0.031(6) Uiso 0.60 1 d P A 6
N16B N 1.046(5) 0.2440(13) 0.474(3) 0.099(16) Uiso 0.40 1 d P A 7
C40B C 0.987(4) 0.2234(10) 0.432(2) 0.031(9) Uiso 0.40 1 d P A 7
N17 N 0.8908(15) 0.1983(4) 1.2120(8) 0.056(4) Uiso 1 1 d . . .
N21 N 0.9497(17) 0.1419(4) 1.0091(9) 0.074(5) Uiso 1 1 d . . .
C16 C 0.6929(16) 0.0863(4) 0.9224(8) 0.037(4) Uiso 1 1 d . . .
C17 C 0.0347(17) 0.0866(4) 0.8701(8) 0.041(4) Uiso 1 1 d . . .
C18 C 0.9315(18) 0.0609(4) 0.9839(9) 0.047(4) Uiso 1 1 d . . .
C19 C 0.821(2) 0.0527(5) 0.8242(10) 0.059(5) Uiso 1 1 d . . .
C20 C 0.8011(16) 0.1135(4) 0.8094(8) 0.034(4) Uiso 1 1 d . . .
C36 C 0.813(2) 0.1914(5) 0.4844(11) 0.071(6) Uiso 1 1 d . A .
C56 C 0.874(2) 0.1980(5) 1.2776(11) 0.065(6) Uiso 1 1 d . . .
C57 C 0.911(2) 0.1224(5) 0.9620(10) 0.059(5) Uiso 1 1 d . . .
Mn1 Mn 0.3646(3) 0.08240(6) 0.89352(17) 0.0454(7) Uani 1 1 d . . .
N1 N 0.3331(17) 0.0582(5) 1.0048(9) 0.071(5) Uiso 1 1 d . . .
N2 N 0.3693(16) 0.0304(4) 0.8692(8) 0.060(4) Uiso 1 1 d . . .
N3 N 0.4069(16) 0.0759(4) 0.7720(8) 0.063(4) Uiso 1 1 d . . .
O1 O 0.3483(13) 0.1194(3) 0.9888(7) 0.065(4) Uiso 1 1 d . . .
O2 O 0.3625(13) 0.1302(3) 0.8323(6) 0.061(3) Uiso 1 1 d . . .
C1 C 0.348(2) 0.0130(5) 0.9241(11) 0.063(5) Uiso 1 1 d . . .
C2 C 0.338(2) -0.0204(6) 0.9085(12) 0.089(7) Uiso 1 1 d . . .
H2 H 0.3153 -0.0341 0.9456 0.106 Uiso 1 1 calc R . .
C3 C 0.362(2) -0.0308(6) 0.8385(12) 0.090(7) Uiso 1 1 d . . .
H3 H 0.3614 -0.0520 0.8274 0.108 Uiso 1 1 calc R . .
C4 C 0.389(3) -0.0073(7) 0.7783(14) 0.103(8) Uiso 1 1 d . . .
H4 H 0.4054 -0.0136 0.7293 0.124 Uiso 1 1 calc R . .
C5 C 0.389(2) 0.0226(6) 0.7977(12) 0.074(6) Uiso 1 1 d . . .
C6 C 0.413(2) 0.0495(6) 0.7438(11) 0.073(6) Uiso 1 1 d . . .
C7 C 0.453(2) 0.0394(6) 0.6695(11) 0.093(8) Uiso 1 1 d . . .
H7A H 0.4646 0.0573 0.6381 0.140 Uiso 1 1 calc R . .
H7B H 0.3856 0.0261 0.6391 0.140 Uiso 1 1 calc R . .
H7C H 0.5363 0.0282 0.6832 0.140 Uiso 1 1 calc R . .
C8 C 0.4190(19) 0.1038(4) 0.7259(9) 0.053(5) Uiso 1 1 d . . .
H8A H 0.4904 0.1012 0.6972 0.064 Uiso 1 1 calc R . .
H8B H 0.3363 0.1074 0.6871 0.064 Uiso 1 1 calc R . .
C9 C 0.448(2) 0.1303(5) 0.7813(12) 0.081(7) Uiso 1 1 d . . .
H9A H 0.5398 0.1288 0.8118 0.097 Uiso 1 1 calc R . .
H9B H 0.4392 0.1496 0.7513 0.097 Uiso 1 1 calc R . .
C10 C 0.388(2) 0.1539(6) 0.8929(11) 0.080(6) Uiso 1 1 d . . .
H10A H 0.3658 0.1742 0.8684 0.096 Uiso 1 1 calc R . .
H10B H 0.4822 0.1540 0.9185 0.096 Uiso 1 1 calc R . .
C11 C 0.308(2) 0.1483(5) 0.9535(10) 0.064(5) Uiso 1 1 d . . .
H11A H 0.3228 0.1647 0.9935 0.077 Uiso 1 1 calc R . .
H11B H 0.2132 0.1479 0.9285 0.077 Uiso 1 1 calc R . .
C12 C 0.279(2) 0.1071(5) 1.0468(11) 0.071(6) Uiso 1 1 d . . .
H12A H 0.1840 0.1065 1.0243 0.086 Uiso 1 1 calc R . .
H12B H 0.2944 0.1205 1.0937 0.086 Uiso 1 1 calc R . .
C13 C 0.330(2) 0.0748(5) 1.0704(10) 0.069(6) Uiso 1 1 d . . .
H13A H 0.4188 0.0760 1.1042 0.083 Uiso 1 1 calc R . .
H13B H 0.2716 0.0648 1.1005 0.083 Uiso 1 1 calc R . .
C14 C 0.3266(18) 0.0252(5) 0.9955(9) 0.044(4) Uiso 1 1 d . . .
C15 C 0.294(2) 0.0069(6) 1.0639(12) 0.097(8) Uiso 1 1 d . . .
H15A H 0.2846 0.0209 1.1061 0.145 Uiso 1 1 calc R . .
H15B H 0.3641 -0.0076 1.0835 0.145 Uiso 1 1 calc R . .
H15C H 0.2113 -0.0041 1.0456 0.145 Uiso 1 1 calc R . .
Mn2 Mn 0.7613(3) 0.16201(6) 0.65215(14) 0.0691(12) Uani 1 1 d G A .
N8 N 0.7786(5) 0.20324(9) 0.7344(3) 0.064(4) Uiso 1 1 d G . .
N9 N 0.5543(3) 0.18279(12) 0.6379(3) 0.086(6) Uiso 1 1 d G . .
N10 N 0.6180(4) 0.13240(11) 0.5658(3) 0.092(6) Uiso 1 1 d G . .
O3 O 0.9821(3) 0.16606(13) 0.7211(3) 0.098(5) Uiso 1 1 d G . .
O4 O 0.8810(5) 0.12568(10) 0.5984(3) 0.057(3) Uiso 1 1 d G . .
C21 C 0.5465(5) 0.20763(12) 0.6780(3) 0.069(6) Uiso 1 1 d G A .
C22 C 0.4187(6) 0.22231(18) 0.6684(5) 0.127(10) Uiso 1 1 d G . .
H22 H 0.4092 0.2406 0.6959 0.152 Uiso 1 1 calc R A .
C23 C 0.3102(5) 0.2091(2) 0.6182(5) 0.201(17) Uiso 1 1 d G A .
H23 H 0.2255 0.2179 0.6108 0.241 Uiso 1 1 calc R . .
C24 C 0.3345(3) 0.1800(2) 0.5759(5) 0.28(2) Uiso 1 1 d G . .
H24 H 0.2646 0.1704 0.5402 0.338 Uiso 1 1 calc R A .
C25 C 0.4600(3) 0.16740(16) 0.5896(4) 0.079(6) Uiso 1 1 d G A .
C26 C 0.4946(4) 0.13904(16) 0.5478(3) 0.171(14) Uiso 1 1 d G A .
C27 C 0.3867(6) 0.1210(2) 0.4965(5) 0.50(5) Uiso 1 1 d G . .
H27A H 0.4245 0.1036 0.4740 0.754 Uiso 1 1 calc R A .
H27B H 0.3394 0.1340 0.4542 0.754 Uiso 1 1 calc R . .
H27C H 0.3261 0.1136 0.5280 0.754 Uiso 1 1 calc R . .
C28 C 0.6744(7) 0.10589(12) 0.5312(3) 0.073(6) Uiso 1 1 d G A .
H28A H 0.6146 0.0882 0.5279 0.088 Uiso 1 1 calc R . .
H28B H 0.6833 0.1110 0.4774 0.088 Uiso 1 1 calc R . .
C29 C 0.8048(7) 0.09775(9) 0.5799(4) 0.073(6) Uiso 1 1 d G A .
H29A H 0.7943 0.0876 0.6288 0.088 Uiso 1 1 calc R . .
H29B H 0.8505 0.0835 0.5508 0.088 Uiso 1 1 calc R . .
C30 C 1.0105(5) 0.12140(14) 0.6497(4) 0.070(6) Uiso 1 1 d G A .
H30A H 1.0692 0.1110 0.6204 0.084 Uiso 1 1 calc R . .
H30B H 1.0027 0.1083 0.6947 0.084 Uiso 1 1 calc R . .
C31 C 1.0674(3) 0.15133(16) 0.6789(4) 0.058(5) Uiso 1 1 d G A .
H31A H 1.1546 0.1483 0.7137 0.069 Uiso 1 1 calc R . .
H31B H 1.0782 0.1642 0.6342 0.069 Uiso 1 1 calc R . .
C32 C 1.0110(5) 0.19672(15) 0.7482(4) 0.085(7) Uiso 1 1 d G A .
H32A H 1.0206 0.2099 0.7037 0.102 Uiso 1 1 calc R . .
H32B H 1.0947 0.1971 0.7876 0.102 Uiso 1 1 calc R . .
C33 C 0.8981(6) 0.20929(14) 0.7857(3) 0.138(11) Uiso 1 1 d G A .
H33A H 0.9009 0.1993 0.8369 0.166 Uiso 1 1 calc R . .
H33B H 0.9088 0.2315 0.7946 0.166 Uiso 1 1 calc R . .
C34 C 0.6590(6) 0.21984(10) 0.7291(3) 0.075(6) Uiso 1 1 d G A .
C35 C 0.6657(9) 0.24909(13) 0.7784(5) 0.112(9) Uiso 1 1 d G . .
H35A H 0.7555 0.2521 0.8083 0.168 Uiso 1 1 calc R A .
H35B H 0.6064 0.2472 0.8146 0.168 Uiso 1 1 calc R . .
H35C H 0.6394 0.2666 0.7436 0.168 Uiso 1 1 calc R . .
Mn3 Mn 0.9395(3) 0.17280(7) 1.11215(16) 0.0758(12) Uani 1 1 d G . .
N18 N 1.1019(4) 0.14607(13) 1.1940(3) 0.117(7) Uiso 1 1 d G . .
N19 N 1.1359(4) 0.19636(13) 1.1085(3) 0.121(7) Uiso 1 1 d G . .
N20 N 0.8958(5) 0.21469(9) 1.0328(3) 0.074(5) Uiso 1 1 d G . .
O5 O 0.8413(5) 0.13271(10) 1.1700(3) 0.091(5) Uiso 1 1 d G . .
O6 O 0.7165(3) 0.17258(13) 1.0517(3) 0.039(3) Uiso 1 1 d G . .
C41 C 1.2410(3) 0.18321(18) 1.1492(4) 0.176(14) Uiso 1 1 d G . .
C42 C 1.3677(3) 0.1965(2) 1.1462(5) 0.250 Uiso 1 1 d G . .
H42 H 1.4464 0.1875 1.1742 0.300 Uiso 1 1 calc R . .
C43 C 1.3717(6) 0.2229(2) 1.1013(6) 0.23(2) Uiso 1 1 d G . .
H43 H 1.4522 0.2323 1.0983 0.279 Uiso 1 1 calc R . .
C44 C 1.2410(7) 0.23571(19) 1.0575(5) 0.39(4) Uiso 1 1 d G . .
H44 H 1.2386 0.2532 1.0253 0.468 Uiso 1 1 calc R . .
C45 C 1.1246(6) 0.22162(14) 1.0650(4) 0.092(7) Uiso 1 1 d G . .
C46 C 0.9896(7) 0.23211(11) 1.0211(4) 0.109(9) Uiso 1 1 d G . .
C47 C 0.9772(10) 0.26144(14) 0.9753(5) 0.149(12) Uiso 1 1 d G . .
H47A H 0.8850 0.2650 0.9506 0.223 Uiso 1 1 calc R . .
H47B H 1.0285 0.2600 0.9346 0.223 Uiso 1 1 calc R . .
H47C H 1.0100 0.2784 1.0107 0.223 Uiso 1 1 calc R . .
C48 C 0.7559(6) 0.22032(14) 0.9951(3) 0.074(6) Uiso 1 1 d G . .
H48A H 0.7374 0.2425 0.9953 0.089 Uiso 1 1 calc R . .
H48B H 0.7388 0.2134 0.9398 0.089 Uiso 1 1 calc R . .
C49 C 0.6684(4) 0.20375(15) 1.0376(4) 0.043(4) Uiso 1 1 d G . .
H49A H 0.6681 0.2140 1.0881 0.052 Uiso 1 1 calc R . .
H49B H 0.5777 0.2036 1.0058 0.052 Uiso 1 1 calc R . .
C50 C 0.6432(3) 0.15377(16) 1.0969(4) 0.065(5) Uiso 1 1 d G . .
H50A H 0.5562 0.1487 1.0641 0.078 Uiso 1 1 calc R . .
H50B H 0.6298 0.1653 1.1433 0.078 Uiso 1 1 calc R . .
C51 C 0.7160(6) 0.12521(13) 1.1229(4) 0.062(5) Uiso 1 1 d G . .
H51A H 0.6663 0.1126 1.1535 0.074 Uiso 1 1 calc R . .
H51B H 0.7270 0.1133 1.0766 0.074 Uiso 1 1 calc R . .
C52 C 0.9339(7) 0.10868(11) 1.1954(4) 0.097(8) Uiso 1 1 d G . .
H52A H 0.9467 0.0968 1.1495 0.117 Uiso 1 1 calc R . .
H52B H 0.8998 0.0947 1.2309 0.117 Uiso 1 1 calc R . .
C53 C 1.0682(7) 0.12240(15) 1.2395(4) 0.178(14) Uiso 1 1 d G . .
H53A H 1.0606 0.1303 1.2915 0.214 Uiso 1 1 calc R . .
H53B H 1.1368 0.1064 1.2475 0.214 Uiso 1 1 calc R . .
C54 C 1.2315(4) 0.15683(18) 1.1948(4) 0.37(4) Uiso 1 1 d G . .
C55 C 1.3458(5) 0.1385(2) 1.2439(5) 0.36(3) Uiso 1 1 d G . .
H55A H 1.3112 0.1214 1.2693 0.535 Uiso 1 1 calc R . .
H55B H 1.3978 0.1518 1.2840 0.535 Uiso 1 1 calc R . .
H55C H 1.4012 0.1307 1.2097 0.535 Uiso 1 1 calc R . .

loop_
_atom_site_aniso_label
_atom_site_aniso_U_11
_atom_site_aniso_U_22
_atom_site_aniso_U_33
_atom_site_aniso_U_23
_atom_site_aniso_U_13
_atom_site_aniso_U_12
Fe1 0.0361(17) 0.059(2) 0.0609(15) 0.0214(14) 0.0269(12) 0.0000(16)
Fe2 0.0158(13) 0.0231(12) 0.0453(12) -0.0050(11) 0.0137(9) -0.0013(12)
Mn1 0.0231(16) 0.0258(15) 0.0947(18) -0.0071(15) 0.0294(13) -0.0036(15)
Mn2 0.096(3) 0.050(2) 0.085(2) 0.0422(16) 0.072(2) 0.0463(19)
Mn3 0.043(2) 0.076(3) 0.116(2) -0.070(2) 0.0332(18) -0.019(2)

loop_
_atom_type_symbol
_atom_type_description
_atom_type_scat_dispersion_real
_atom_type_scat_dispersion_imag
_atom_type_scat_source
C C 0.0033 0.0016 'International Tables Vol C Tables 4.2.6.8 and 6.1.1.4'
H H 0.0000 0.0000 'International Tables Vol C Tables 4.2.6.8 and 6.1.1.4'
Fe Fe 0.3463 0.8444 'International Tables Vol C Tables 4.2.6.8 and 6.1.1.4'
Mn Mn 0.3368 0.7283 'International Tables Vol C Tables 4.2.6.8 and 6.1.1.4'
N N 0.0061 0.0033 'International Tables Vol C Tables 4.2.6.8 and 6.1.1.4'
O O 0.0106 0.0060 'International Tables Vol C Tables 4.2.6.8 and 6.1.1.4'

loop_
_geom_angle_atom_site_label_1
_geom_angle_atom_site_label_2
_geom_angle_atom_site_label_3
_geom_angle
_geom_angle_site_symmetry_1
_geom_angle_site_symmetry_3
_geom_angle_publ_flag
C37B Fe1 C38A 94.4(16) . . ?
C37B Fe1 C36 84.0(12) . . ?
C38A Fe1 C36 80.2(10) . . ?
C37B Fe1 C38B 118(3) . . ?
C38A Fe1 C38B 30(2) . . ?
C36 Fe1 C38B 100.8(19) . . ?
C37B Fe1 C56 92.1(12) . 1_554 ?
C38A Fe1 C56 96.5(10) . 1_554 ?
C36 Fe1 C56 174.7(10) . 1_554 ?
C38B Fe1 C56 77.8(19) . 1_554 ?
C37B Fe1 C40A 92.3(15) . . ?
C38A Fe1 C40A 172.5(11) . . ?
C36 Fe1 C40A 97.1(9) . . ?
C38B Fe1 C40A 146(2) . . ?
C56 Fe1 C40A 86.7(9) 1_554 . ?
C37B Fe1 C37A 36.4(14) . . ?
C38A Fe1 C37A 62.0(13) . . ?
C36 Fe1 C37A 94.4(11) . . ?
C38B Fe1 C37A 82(2) . . ?
C56 Fe1 C37A 80.3(10) 1_554 . ?
C40A Fe1 C37A 125.4(13) . . ?
C37B Fe1 C39 173.8(12) . . ?
C38A Fe1 C39 87.8(12) . . ?
C36 Fe1 C39 90.7(9) . . ?
C38B Fe1 C39 66(2) . . ?
C56 Fe1 C39 93.3(9) 1_554 . ?
C40A Fe1 C39 85.2(11) . . ?
C37A Fe1 C39 147.9(13) . . ?
C37B Fe1 C40B 132.0(18) . . ?
C38A Fe1 C40B 130.2(15) . . ?
C36 Fe1 C40B 87.0(12) . . ?
C38B Fe1 C40B 110(3) . . ?
C56 Fe1 C40B 98.4(11) 1_554 . ?
C40A Fe1 C40B 42.3(13) . . ?
C37A Fe1 C40B 167.7(16) . . ?
C39 Fe1 C40B 44.2(13) . . ?
C17 Fe2 C20 90.3(7) 1_655 . ?
C17 Fe2 C19 87.3(8) 1_655 . ?
C20 Fe2 C19 88.3(7) . . ?
C17 Fe2 C57 91.3(8) 1_655 . ?
C20 Fe2 C57 88.6(7) . . ?
C19 Fe2 C57 176.5(8) . . ?
C17 Fe2 C18 89.7(7) 1_655 . ?
C20 Fe2 C18 178.3(7) . . ?
C19 Fe2 C18 93.4(8) . . ?
C57 Fe2 C18 89.7(8) . . ?
C17 Fe2 C16 179.1(7) 1_655 . ?
C20 Fe2 C16 90.5(6) . . ?
C19 Fe2 C16 92.3(7) . . ?
C57 Fe2 C16 89.2(7) . . ?
C18 Fe2 C16 89.5(7) . . ?
C16 N4 Mn1 152.5(12) . . ?
C17 N5 Mn1 151.7(12) . . ?
C20 N11 Mn2 157.1(13) . . ?
C36 N12 Mn2 142.1(16) . . ?
N13A C37A Fe1 167(4) . . ?
N13B C37B Fe1 172(4) . . ?
N14A C38A Fe1 178(3) . . ?
N14B C38B Fe1 155(6) . . ?
N15 C39 Fe1 175(2) . . ?
N16A C40A Fe1 177.6(19) . . ?
N16B C40B Fe1 160(4) . . ?
C56 N17 Mn3 148.6(14) . . ?
C57 N21 Mn3 154.8(16) . . ?
N4 C16 Fe2 175.1(14) . . ?
N5 C17 Fe2 178.5(15) . 1_455 ?
N6 C18 Fe2 171.6(17) . . ?
N7 C19 Fe2 173(2) . . ?
N11 C20 Fe2 175.9(15) . . ?
N12 C36 Fe1 167.7(18) . . ?
N17 C56 Fe1 177.7(18) . 1_556 ?
N21 C57 Fe2 171.7(19) . . ?
N4 Mn1 N5 170.6(5) . . ?
N4 Mn1 N3 84.9(5) . . ?
N5 Mn1 N3 97.6(5) . . ?
N4 Mn1 N1 95.8(6) . . ?
N5 Mn1 N1 87.3(6) . . ?
N3 Mn1 N1 145.3(7) . . ?
N4 Mn1 N2 94.8(6) . . ?
N5 Mn1 N2 94.6(6) . . ?
N3 Mn1 N2 72.0(6) . . ?
N1 Mn1 N2 73.4(6) . . ?
N4 Mn1 O2 88.3(5) . . ?
N5 Mn1 O2 84.0(5) . . ?
N3 Mn1 O2 70.8(5) . . ?
N1 Mn1 O2 143.8(6) . . ?
N2 Mn1 O2 142.3(5) . . ?
N4 Mn1 O1 86.7(5) . . ?
N5 Mn1 O1 85.9(5) . . ?
N3 Mn1 O1 143.3(6) . . ?
N1 Mn1 O1 71.0(6) . . ?
N2 Mn1 O1 144.4(5) . . ?
O2 Mn1 O1 73.3(5) . . ?
C13 N1 C14 127.9(17) . . ?
C13 N1 Mn1 119.9(16) . . ?
C14 N1 Mn1 112.1(10) . . ?
C1 N2 C5 129(2) . . ?
C1 N2 Mn1 115.7(14) . . ?
C5 N2 Mn1 115.5(14) . . ?
C6 N3 C8 121.6(16) . . ?
C6 N3 Mn1 120.8(14) . . ?
C8 N3 Mn1 117.5(12) . . ?
C11 O1 C12 118.5(14) . . ?
C11 O1 Mn1 111.4(10) . . ?
C12 O1 Mn1 110.9(12) . . ?
C9 O2 C10 114.6(16) . . ?
C9 O2 Mn1 110.4(12) . . ?
C10 O2 Mn1 108.8(11) . . ?
N2 C1 C14 121(2) . . ?
N2 C1 C2 117.8(18) . . ?
C14 C1 C2 120.6(18) . . ?
C3 C2 C1 118(2) . . ?
C2 C3 C4 119(3) . . ?
C5 C4 C3 118(2) . . ?
N2 C5 C4 119(2) . . ?
N2 C5 C6 116(2) . . ?
C4 C5 C6 125(2) . . ?
N3 C6 C7 130(2) . . ?
N3 C6 C5 115.5(18) . . ?
C7 C6 C5 114(2) . . ?
C9 C8 N3 108.4(15) . . ?
O2 C9 C8 109.8(18) . . ?
O2 C10 C11 110.3(18) . . ?
O1 C11 C10 106.7(16) . . ?
O1 C12 C13 109.3(15) . . ?
N1 C13 C12 109.6(17) . . ?
C1 C14 N1 117.2(16) . . ?
C1 C14 C15 126(2) . . ?
N1 C14 C15 116.4(16) . . ?
N12 Mn2 N11 167.3(7) . . ?
N12 Mn2 N10 94.0(5) . . ?
N11 Mn2 N10 91.3(4) . . ?
N12 Mn2 N8 90.3(6) . . ?
N11 Mn2 N8 92.1(4) . . ?
N10 Mn2 N8 144.4 . . ?
N12 Mn2 N9 93.3(5) . . ?
N11 Mn2 N9 99.2(4) . . ?
N10 Mn2 N9 71.8 . . ?
N8 Mn2 N9 72.7 . . ?
N12 Mn2 O4 82.4(5) . . ?
N11 Mn2 O4 88.5(4) . . ?
N10 Mn2 O4 71.4 . . ?
N8 Mn2 O4 144.1 . . ?
N9 Mn2 O4 142.5 . . ?
N12 Mn2 O3 88.2(5) . . ?
N11 Mn2 O3 80.7(4) . . ?
N10 Mn2 O3 143.7 . . ?
N8 Mn2 O3 71.7 . . ?
N9 Mn2 O3 144.4 . . ?
O4 Mn2 O3 73.0 . . ?
C33 N8 C34 126.4 . . ?
C33 N8 Mn2 119.4 . . ?
C34 N8 Mn2 114.2 . . ?
C21 N9 C25 129.5 . . ?
C21 N9 Mn2 115.8 . . ?
C25 N9 Mn2 114.6 . . ?
C26 N10 C28 122.5 . . ?
C26 N10 Mn2 120.7 . . ?
C28 N10 Mn2 116.8 . . ?
C31 O3 C32 118.9 . . ?
C31 O3 Mn2 110.7 . . ?
C32 O3 Mn2 110.5 . . ?
C29 O4 C30 114.6 . . ?
C29 O4 Mn2 110.2 . . ?
C30 O4 Mn2 110.1 . . ?
N9 C21 C34 120.8 . . ?
N9 C21 C22 117.9 . . ?
C34 C21 C22 121.3 . . ?
C23 C22 C21 119.1 . . ?
C22 C23 C24 116.9 . . ?
C25 C24 C23 119.8 . . ?
N9 C25 C24 116.7 . . ?
N9 C25 C26 119.7 . . ?
C24 C25 C26 123.5 . . ?
N10 C26 C27 127.4 . . ?
N10 C26 C25 113.2 . . ?
C27 C26 C25 119.3 . . ?
C29 C28 N10 110.5 . . ?
O4 C29 C28 108.4 . . ?
O4 C30 C31 110.2 . . ?
O3 C31 C30 109.2 . . ?
O3 C32 C33 110.1 . . ?
N8 C33 C32 108.3 . . ?
C21 C34 N8 116.3 . . ?
C21 C34 C35 126.7 . . ?
N8 C34 C35 117.0 . . ?
N17 Mn3 N20 91.2(4) . . ?
N17 Mn3 N18 91.8(4) . . ?
N20 Mn3 N18 144.4 . . ?
N17 Mn3 N19 98.8(4) . . ?
N20 Mn3 N19 71.8 . . ?
N18 Mn3 N19 72.7 . . ?
N17 Mn3 N21 168.3(6) . . ?
N20 Mn3 N21 92.0(5) . . ?
N18 Mn3 N21 92.0(5) . . ?
N19 Mn3 N21 92.9(5) . . ?
N17 Mn3 O6 88.9(4) . . ?
N20 Mn3 O6 71.4 . . ?
N18 Mn3 O6 144.1 . . ?
N19 Mn3 O6 142.5 . . ?
N21 Mn3 O6 81.5(5) . . ?
N17 Mn3 O5 81.0(4) . . ?
N20 Mn3 O5 143.7 . . ?
N18 Mn3 O5 71.7 . . ?
N19 Mn3 O5 144.4 . . ?
N21 Mn3 O5 89.7(5) . . ?
O6 Mn3 O5 73.0 . . ?
C53 N18 C54 126.4 . . ?
C53 N18 Mn3 119.4 . . ?
C54 N18 Mn3 114.2 . . ?
C41 N19 C45 129.5 . . ?
C41 N19 Mn3 115.8 . . ?
C45 N19 Mn3 114.6 . . ?
C46 N20 C48 122.5 . . ?
C46 N20 Mn3 120.7 . . ?
C48 N20 Mn3 116.8 . . ?
C51 O5 C52 118.9 . . ?
C51 O5 Mn3 110.7 . . ?
C52 O5 Mn3 110.5 . . ?
C49 O6 C50 114.6 . . ?
C49 O6 Mn3 110.2 . . ?
C50 O6 Mn3 110.1 . . ?
N19 C41 C54 120.8 . . ?
N19 C41 C42 117.9 . . ?
C54 C41 C42 121.3 . . ?
C43 C42 C41 119.1 . . ?
C42 C43 C44 116.9 . . ?
C45 C44 C43 119.8 . . ?
N19 C45 C44 116.7 . . ?
N19 C45 C46 119.7 . . ?
C44 C45 C46 123.5 . . ?
N20 C46 C47 127.4 . . ?
N20 C46 C45 113.2 . . ?
C47 C46 C45 119.3 . . ?
C49 C48 N20 110.5 . . ?
O6 C49 C48 108.4 . . ?
O6 C50 C51 110.2 . . ?
O5 C51 C50 109.2 . . ?
O5 C52 C53 110.1 . . ?
N18 C53 C52 108.3 . . ?
C41 C54 N18 116.3 . . ?
C41 C54 C55 126.7 . . ?
N18 C54 C55 117.0 . . ?

loop_
_geom_bond_atom_site_label_1
_geom_bond_atom_site_label_2
_geom_bond_distance
_geom_bond_site_symmetry_2
_geom_bond_publ_flag
Fe1 C37B 1.78(4) . ?
Fe1 C38A 2.00(4) . ?
Fe1 C36 1.843(18) . ?
Fe1 C38B 1.57(7) . ?
Fe1 C56 1.893(17) 1_554 ?
Fe1 C40A 1.95(3) . ?
Fe1 C37A 1.97(4) . ?
Fe1 C39 2.05(3) . ?
Fe1 C40B 1.89(4) . ?
Fe2 C17 1.876(17) 1_655 ?
Fe2 C20 1.875(15) . ?
Fe2 C19 1.89(2) . ?
Fe2 C57 1.90(2) . ?
Fe2 C18 1.878(17) . ?
Fe2 C16 1.921(16) . ?
N4 C16 1.176(19) . ?
N4 Mn1 2.208(15) . ?
N5 C17 1.170(19) . ?
N5 Mn1 2.244(15) . ?
N6 C18 1.20(2) . ?
N7 C19 1.17(2) . ?
N11 C20 1.207(18) . ?
N11 Mn2 2.211(14) . ?
N12 C36 1.28(2) . ?
N12 Mn2 2.173(19) . ?
N13A C37A 1.13(5) . ?
N13B C37B 1.19(5) . ?
N14A C38A 1.08(4) . ?
N14B C38B 1.20(6) . ?
N15 C39 1.24(3) . ?
N16A C40A 1.26(3) . ?
N16B C40B 1.21(6) . ?
N17 C56 1.174(18) . ?
N17 Mn3 2.174(14) . ?
N21 C57 1.17(2) . ?
N21 Mn3 2.225(17) . ?
C17 Fe2 1.876(17) 1_455 ?
C56 Fe1 1.893(17) 1_556 ?
Mn1 N3 2.230(14) . ?
Mn1 N1 2.251(16) . ?
Mn1 N2 2.274(18) . ?
Mn1 O2 2.302(13) . ?
Mn1 O1 2.308(13) . ?
N1 C13 1.34(2) . ?
N1 C14 1.43(2) . ?
N2 C1 1.25(2) . ?
N2 C5 1.33(2) . ?
N3 C6 1.24(3) . ?
N3 C8 1.45(2) . ?
O1 C11 1.40(2) . ?
O1 C12 1.44(2) . ?
O2 C9 1.37(2) . ?
O2 C10 1.44(2) . ?
C1 C14 1.39(2) . ?
C1 C2 1.46(3) . ?
C2 C3 1.35(2) . ?
C3 C4 1.51(3) . ?
C4 C5 1.33(3) . ?
C5 C6 1.53(3) . ?
C6 C7 1.49(2) . ?
C8 C9 1.47(3) . ?
C10 C11 1.48(2) . ?
C12 C13 1.50(3) . ?
C14 C15 1.50(2) . ?
Mn2 N10 2.2395 . ?
Mn2 N8 2.2449 . ?
Mn2 N9 2.2651 . ?
Mn2 O4 2.2960 . ?
Mn2 O3 2.3212 . ?
N8 C33 1.3685 . ?
N8 C34 1.4037 . ?
N9 C21 1.2801 . ?
N9 C25 1.3066 . ?
N10 C26 1.2677 . ?
N10 C28 1.4591 . ?
O3 C31 1.3982 . ?
O3 C32 1.4061 . ?
O4 C29 1.4288 . ?
O4 C30 1.4366 . ?
C21 C34 1.3906 . ?
C21 C22 1.4302 . ?
C22 C23 1.3729 . ?
C23 C24 1.4916 . ?
C24 C25 1.3668 . ?
C25 C26 1.4937 . ?
C26 C27 1.4749 . ?
C28 C29 1.4563 . ?
C30 C31 1.4543 . ?
C32 C33 1.5366 . ?
C34 C35 1.5059 . ?
Mn3 N20 2.2395 . ?
Mn3 N18 2.2449 . ?
Mn3 N19 2.2651 . ?
Mn3 O6 2.2960 . ?
Mn3 O5 2.3212 . ?
N18 C53 1.3685 . ?
N18 C54 1.4037 . ?
N19 C41 1.2801 . ?
N19 C45 1.3066 . ?
N20 C46 1.2677 . ?
N20 C48 1.4591 . ?
O5 C51 1.3982 . ?
O5 C52 1.4061 . ?
O6 C49 1.4288 . ?
O6 C50 1.4366 . ?
C41 C54 1.3906 . ?
C41 C42 1.4302 . ?
C42 C43 1.3729 . ?
C43 C44 1.4916 . ?
C44 C45 1.3668 . ?
C45 C46 1.4937 . ?
C46 C47 1.4749 . ?
C48 C49 1.4563 . ?
C50 C51 1.4543 . ?
C52 C53 1.5366 . ?
C54 C55 1.5059 . ?

loop_
_geom_torsion_atom_site_label_1
_geom_torsion_atom_site_label_2
_geom_torsion_atom_site_label_3
_geom_torsion_atom_site_label_4
_geom_torsion
_geom_torsion_site_symmetry_1
_geom_torsion_site_symmetry_2
_geom_torsion_site_symmetry_3
_geom_torsion_site_symmetry_4
_geom_torsion_publ_flag
C37B Fe1 C37A N13A 3(13) . . . . ?
C38A Fe1 C37A N13A -147(15) . . . . ?
C36 Fe1 C37A N13A -70(14) . . . . ?
C38B Fe1 C37A N13A -171(14) . . . . ?
C56 Fe1 C37A N13A 110(14) 1_554 . . . ?
C40A Fe1 C37A N13A 32(15) . . . . ?
C39 Fe1 C37A N13A -169(13) . . . . ?
C40B Fe1 C37A N13A 26(17) . . . . ?
C38A Fe1 C37B N13B -43(27) . . . . ?
C36 Fe1 C37B N13B 37(27) . . . . ?
C38B Fe1 C37B N13B -62(27) . . . . ?
C56 Fe1 C37B N13B -139(27) 1_554 . . . ?
C40A Fe1 C37B N13B 134(27) . . . . ?
C37A Fe1 C37B N13B -69(27) . . . . ?
C39 Fe1 C37B N13B 68(35) . . . . ?
C40B Fe1 C37B N13B 117(27) . . . . ?
C37B Fe1 C38A N14A -168(86) . . . . ?
C36 Fe1 C38A N14A 109(86) . . . . ?
C38B Fe1 C38A N14A -23(84) . . . . ?
C56 Fe1 C38A N14A -75(86) 1_554 . . . ?
C40A Fe1 C38A N14A 39(89) . . . . ?
C37A Fe1 C38A N14A -151(86) . . . . ?
C39 Fe1 C38A N14A 18(86) . . . . ?
C40B Fe1 C38A N14A 31(86) . . . . ?
C37B Fe1 C38B N14B -167(11) . . . . ?
C38A Fe1 C38B N14B 152(14) . . . . ?
C36 Fe1 C38B N14B 104(11) . . . . ?
C56 Fe1 C38B N14B -81(11) 1_554 . . . ?
C40A Fe1 C38B N14B -16(14) . . . . ?
C37A Fe1 C38B N14B -163(12) . . . . ?
C39 Fe1 C38B N14B 18(11) . . . . ?
C40B Fe1 C38B N14B 13(12) . . . . ?
C37B Fe1 C39 N15 -171(24) . . . . ?
C38A Fe1 C39 N15 -59(27) . . . . ?
C36 Fe1 C39 N15 -140(27) . . . . ?
C38B Fe1 C39 N15 -38(27) . . . . ?
C56 Fe1 C39 N15 37(27) 1_554 . . . ?
C40A Fe1 C39 N15 123(27) . . . . ?
C37A Fe1 C39 N15 -40(28) . . . . ?
C40B Fe1 C39 N15 135(28) . . . . ?
C37B Fe1 C40A N16A -94(60) . . . . ?
C38A Fe1 C40A N16A 59(63) . . . . ?
C36 Fe1 C40A N16A -10(60) . . . . ?
C38B Fe1 C40A N16A 111(60) . . . . ?
C56 Fe1 C40A N16A 174(100) 1_554 . . . ?
C37A Fe1 C40A N16A -111(60) . . . . ?
C39 Fe1 C40A N16A 80(60) . . . . ?
C40B Fe1 C40A N16A 68(60) . . . . ?
C37B Fe1 C40B N16B -122(11) . . . . ?
C38A Fe1 C40B N16B 31(12) . . . . ?
C36 Fe1 C40B N16B -43(11) . . . . ?
C38B Fe1 C40B N16B 57(12) . . . . ?
C56 Fe1 C40B N16B 137(11) 1_554 . . . ?
C40A Fe1 C40B N16B -147(12) . . . . ?
C37A Fe1 C40B N16B -140(10) . . . . ?
C39 Fe1 C40B N16B 51(11) . . . . ?
Mn1 N4 C16 Fe2 39(21) . . . . ?
C17 Fe2 C16 N4 -137(43) 1_655 . . . ?
C20 Fe2 C16 N4 13(19) . . . . ?
C19 Fe2 C16 N4 -76(19) . . . . ?
C57 Fe2 C16 N4 101(19) . . . . ?
C18 Fe2 C16 N4 -169(19) . . . . ?
Mn1 N5 C17 Fe2 -11(70) . . . 1_455 ?
C17 Fe2 C18 N6 78(11) 1_655 . . . ?
C20 Fe2 C18 N6 -12(32) . . . . ?
C19 Fe2 C18 N6 166(11) . . . . ?
C57 Fe2 C18 N6 -13(11) . . . . ?
C16 Fe2 C18 N6 -102(11) . . . . ?
C17 Fe2 C19 N7 -128(15) 1_655 . . . ?
C20 Fe2 C19 N7 -37(15) . . . . ?
C57 Fe2 C19 N7 -62(23) . . . . ?
C18 Fe2 C19 N7 143(15) . . . . ?
C16 Fe2 C19 N7 53(15) . . . . ?
Mn2 N11 C20 Fe2 -118(18) . . . . ?
C17 Fe2 C20 N11 95(19) 1_655 . . . ?
C19 Fe2 C20 N11 8(19) . . . . ?
C57 Fe2 C20 N11 -174(19) . . . . ?
C18 Fe2 C20 N11 -175(21) . . . . ?
C16 Fe2 C20 N11 -85(19) . . . . ?
Mn2 N12 C36 Fe1 -140(7) . . . . ?
C37B Fe1 C36 N12 122(9) . . . . ?
C38A Fe1 C36 N12 -143(9) . . . . ?
C38B Fe1 C36 N12 -121(9) . . . . ?
C56 Fe1 C36 N12 165(9) 1_554 . . . ?
C40A Fe1 C36 N12 30(9) . . . . ?
C37A Fe1 C36 N12 156(9) . . . . ?
C39 Fe1 C36 N12 -55(9) . . . . ?
C40B Fe1 C36 N12 -11(9) . . . . ?
Mn3 N17 C56 Fe1 16(51) . . . 1_556 ?
Mn3 N21 C57 Fe2 -99(12) . . . . ?
C17 Fe2 C57 N21 -69(12) 1_655 . . . ?
C20 Fe2 C57 N21 -159(12) . . . . ?
C19 Fe2 C57 N21 -134(14) . . . . ?
C18 Fe2 C57 N21 21(12) . . . . ?
C16 Fe2 C57 N21 110(12) . . . . ?
C16 N4 Mn1 N5 -112(4) . . . . ?
C16 N4 Mn1 N3 -6(3) . . . . ?
C16 N4 Mn1 N1 140(3) . . . . ?
C16 N4 Mn1 N2 66(3) . . . . ?
C16 N4 Mn1 O2 -76(3) . . . . ?
C16 N4 Mn1 O1 -150(3) . . . . ?
C17 N5 Mn1 N4 -88(4) . . . . ?
C17 N5 Mn1 N3 167(3) . . . . ?
C17 N5 Mn1 N1 21(3) . . . . ?
C17 N5 Mn1 N2 95(3) . . . . ?
C17 N5 Mn1 O2 -123(3) . . . . ?
C17 N5 Mn1 O1 -50(3) . . . . ?
N4 Mn1 N1 C13 80.0(16) . . . . ?
N5 Mn1 N1 C13 -91.1(16) . . . . ?
N3 Mn1 N1 C13 169.4(14) . . . . ?
N2 Mn1 N1 C13 173.3(16) . . . . ?
O2 Mn1 N1 C13 -15(2) . . . . ?
O1 Mn1 N1 C13 -4.6(14) . . . . ?
N4 Mn1 N1 C14 -96.6(13) . . . . ?
N5 Mn1 N1 C14 92.3(13) . . . . ?
N3 Mn1 N1 C14 -7(2) . . . . ?
N2 Mn1 N1 C14 -3.2(13) . . . . ?
O2 Mn1 N1 C14 168.4(11) . . . . ?
O1 Mn1 N1 C14 178.9(15) . . . . ?
N4 Mn1 N2 C1 97.1(15) . . . . ?
N5 Mn1 N2 C1 -83.4(15) . . . . ?
N3 Mn1 N2 C1 -179.9(16) . . . . ?
N1 Mn1 N2 C1 2.5(15) . . . . ?
O2 Mn1 N2 C1 -169.4(13) . . . . ?
O1 Mn1 N2 C1 5.9(19) . . . . ?
N4 Mn1 N2 C5 -85.2(14) . . . . ?
N5 Mn1 N2 C5 94.4(14) . . . . ?
N3 Mn1 N2 C5 -2.1(14) . . . . ?
N1 Mn1 N2 C5 -179.8(15) . . . . ?
O2 Mn1 N2 C5 8.3(18) . . . . ?
O1 Mn1 N2 C5 -176.3(13) . . . . ?
N4 Mn1 N3 C6 97.9(18) . . . . ?
N5 Mn1 N3 C6 -91.2(18) . . . . ?
N1 Mn1 N3 C6 5(2) . . . . ?
N2 Mn1 N3 C6 1.1(17) . . . . ?
O2 Mn1 N3 C6 -172.1(19) . . . . ?
O1 Mn1 N3 C6 175.4(15) . . . . ?
N4 Mn1 N3 C8 -85.8(14) . . . . ?
N5 Mn1 N3 C8 85.0(14) . . . . ?
N1 Mn1 N3 C8 -178.6(12) . . . . ?
N2 Mn1 N3 C8 177.4(15) . . . . ?
O2 Mn1 N3 C8 4.1(12) . . . . ?
O1 Mn1 N3 C8 -8.3(18) . . . . ?
N4 Mn1 O1 C11 106.4(12) . . . . ?
N5 Mn1 O1 C11 -67.7(12) . . . . ?
N3 Mn1 O1 C11 29.5(16) . . . . ?
N1 Mn1 O1 C11 -156.3(13) . . . . ?
N2 Mn1 O1 C11 -159.8(12) . . . . ?
O2 Mn1 O1 C11 17.2(12) . . . . ?
N4 Mn1 O1 C12 -119.3(12) . . . . ?
N5 Mn1 O1 C12 66.5(12) . . . . ?
N3 Mn1 O1 C12 163.7(12) . . . . ?
N1 Mn1 O1 C12 -22.1(12) . . . . ?
N2 Mn1 O1 C12 -25.6(16) . . . . ?
O2 Mn1 O1 C12 151.4(13) . . . . ?
N4 Mn1 O2 C9 54.5(13) . . . . ?
N5 Mn1 O2 C9 -130.9(13) . . . . ?
N3 Mn1 O2 C9 -30.7(13) . . . . ?
N1 Mn1 O2 C9 152.0(13) . . . . ?
N2 Mn1 O2 C9 -41.2(17) . . . . ?
O1 Mn1 O2 C9 141.6(14) . . . . ?
N4 Mn1 O2 C10 -72.0(12) . . . . ?
N5 Mn1 O2 C10 102.6(12) . . . . ?
N3 Mn1 O2 C10 -157.2(13) . . . . ?
N1 Mn1 O2 C10 25.4(16) . . . . ?
N2 Mn1 O2 C10 -167.8(12) . . . . ?
O1 Mn1 O2 C10 15.1(12) . . . . ?
C5 N2 C1 C14 -178.6(19) . . . . ?
Mn1 N2 C1 C14 -1(2) . . . . ?
C5 N2 C1 C2 -3(3) . . . . ?
Mn1 N2 C1 C2 174.4(15) . . . . ?
N2 C1 C2 C3 5(3) . . . . ?
C14 C1 C2 C3 -179(2) . . . . ?
C1 C2 C3 C4 -4(3) . . . . ?
C2 C3 C4 C5 0(4) . . . . ?
C1 N2 C5 C4 -1(4) . . . . ?
Mn1 N2 C5 C4 -178(2) . . . . ?
C1 N2 C5 C6 -180(2) . . . . ?
Mn1 N2 C5 C6 3(2) . . . . ?
C3 C4 C5 N2 2(4) . . . . ?
C3 C4 C5 C6 -179(2) . . . . ?
C8 N3 C6 C7 11(4) . . . . ?
Mn1 N3 C6 C7 -172.5(17) . . . . ?
C8 N3 C6 C5 -176.2(17) . . . . ?
Mn1 N3 C6 C5 0(3) . . . . ?
N2 C5 C6 N3 -2(3) . . . . ?
C4 C5 C6 N3 179(2) . . . . ?
N2 C5 C6 C7 171.7(18) . . . . ?
C4 C5 C6 C7 -7(4) . . . . ?
C6 N3 C8 C9 -163(2) . . . . ?
Mn1 N3 C8 C9 20(2) . . . . ?
C10 O2 C9 C8 176.0(17) . . . . ?
Mn1 O2 C9 C8 53(2) . . . . ?
N3 C8 C9 O2 -48(2) . . . . ?
C9 O2 C10 C11 -169.3(18) . . . . ?
Mn1 O2 C10 C11 -45.2(19) . . . . ?
C12 O1 C11 C10 -176.0(17) . . . . ?
Mn1 O1 C11 C10 -45.6(19) . . . . ?
O2 C10 C11 O1 62(2) . . . . ?
C11 O1 C12 C13 174.4(16) . . . . ?
Mn1 O1 C12 C13 43.8(19) . . . . ?
C14 N1 C13 C12 -155(2) . . . . ?
Mn1 N1 C13 C12 29(2) . . . . ?
O1 C12 C13 N1 -47(2) . . . . ?
N2 C1 C14 N1 -2(3) . . . . ?
C2 C1 C14 N1 -177(2) . . . . ?
N2 C1 C14 C15 177(2) . . . . ?
C2 C1 C14 C15 1(3) . . . . ?
C13 N1 C14 C1 -172.3(19) . . . . ?
Mn1 N1 C14 C1 4(2) . . . . ?
C13 N1 C14 C15 9(3) . . . . ?
Mn1 N1 C14 C15 -174.8(14) . . . . ?
C36 N12 Mn2 N11 91(4) . . . . ?
C36 N12 Mn2 N10 -23(2) . . . . ?
C36 N12 Mn2 N8 -168(2) . . . . ?
C36 N12 Mn2 N9 -95(2) . . . . ?
C36 N12 Mn2 O4 47(2) . . . . ?
C36 N12 Mn2 O3 121(2) . . . . ?
C20 N11 Mn2 N12 22(5) . . . . ?
C20 N11 Mn2 N10 137(3) . . . . ?
C20 N11 Mn2 N8 -78(3) . . . . ?
C20 N11 Mn2 N9 -151(3) . . . . ?
C20 N11 Mn2 O4 66(3) . . . . ?
C20 N11 Mn2 O3 -7(3) . . . . ?
N12 Mn2 N8 C33 -92.4(5) . . . . ?
N11 Mn2 N8 C33 75.1(4) . . . . ?
N10 Mn2 N8 C33 170.3 . . . . ?
N9 Mn2 N8 C33 174.2 . . . . ?
O4 Mn2 N8 C33 -15.2 . . . . ?
O3 Mn2 N8 C33 -4.4 . . . . ?
N12 Mn2 N8 C34 90.0(5) . . . . ?
N11 Mn2 N8 C34 -102.5(4) . . . . ?
N10 Mn2 N8 C34 -7.3 . . . . ?
N9 Mn2 N8 C34 -3.4 . . . . ?
O4 Mn2 N8 C34 167.2 . . . . ?
O3 Mn2 N8 C34 178.0 . . . . ?
N12 Mn2 N9 C21 -86.1(6) . . . . ?
N11 Mn2 N9 C21 92.5(4) . . . . ?
N10 Mn2 N9 C21 -179.2 . . . . ?
N8 Mn2 N9 C21 3.2 . . . . ?
O4 Mn2 N9 C21 -167.9 . . . . ?
O3 Mn2 N9 C21 5.6 . . . . ?
N12 Mn2 N9 C25 94.1(6) . . . . ?
N11 Mn2 N9 C25 -87.3(4) . . . . ?
N10 Mn2 N9 C25 1.0 . . . . ?
N8 Mn2 N9 C25 -176.6 . . . . ?
O4 Mn2 N9 C25 12.3 . . . . ?
O3 Mn2 N9 C25 -174.2 . . . . ?
N12 Mn2 N10 C26 -92.6(5) . . . . ?
N11 Mn2 N10 C26 98.9(4) . . . . ?
N8 Mn2 N10 C26 3.5 . . . . ?
N9 Mn2 N10 C26 -0.4 . . . . ?
O4 Mn2 N10 C26 -173.1 . . . . ?
O3 Mn2 N10 C26 174.9 . . . . ?
N12 Mn2 N10 C28 86.4(5) . . . . ?
N11 Mn2 N10 C28 -82.1(4) . . . . ?
N8 Mn2 N10 C28 -177.5 . . . . ?
N9 Mn2 N10 C28 178.6 . . . . ?
O4 Mn2 N10 C28 5.9 . . . . ?
O3 Mn2 N10 C28 -6.1 . . . . ?
N12 Mn2 O3 C31 -66.1(6) . . . . ?
N11 Mn2 O3 C31 107.7(4) . . . . ?
N10 Mn2 O3 C31 28.3 . . . . ?
N8 Mn2 O3 C31 -157.0 . . . . ?
N9 Mn2 O3 C31 -159.4 . . . . ?
O4 Mn2 O3 C31 16.5 . . . . ?
N12 Mn2 O3 C32 67.8(6) . . . . ?
N11 Mn2 O3 C32 -118.4(4) . . . . ?
N10 Mn2 O3 C32 162.2 . . . . ?
N8 Mn2 O3 C32 -23.1 . . . . ?
N9 Mn2 O3 C32 -25.5 . . . . ?
O4 Mn2 O3 C32 150.3 . . . . ?
N12 Mn2 O4 C29 -128.0(5) . . . . ?
N11 Mn2 O4 C29 60.8(4) . . . . ?
N10 Mn2 O4 C29 -31.1 . . . . ?
N8 Mn2 O4 C29 152.2 . . . . ?
N9 Mn2 O4 C29 -42.5 . . . . ?
O3 Mn2 O4 C29 141.5 . . . . ?
N12 Mn2 O4 C30 104.6(5) . . . . ?
N11 Mn2 O4 C30 -66.7(4) . . . . ?
N10 Mn2 O4 C30 -158.6 . . . . ?
N8 Mn2 O4 C30 24.8 . . . . ?
N9 Mn2 O4 C30 -169.9 . . . . ?
O3 Mn2 O4 C30 14.1 . . . . ?
C25 N9 C21 C34 177.3 . . . . ?
Mn2 N9 C21 C34 -2.5 . . . . ?
C25 N9 C21 C22 -2.7 . . . . ?
Mn2 N9 C21 C22 177.5 . . . . ?
N9 C21 C22 C23 1.0 . . . . ?
C34 C21 C22 C23 -179.0 . . . . ?
C21 C22 C23 C24 -0.6 . . . . ?
C22 C23 C24 C25 1.5 . . . . ?
C21 N9 C25 C24 3.6 . . . . ?
Mn2 N9 C25 C24 -176.6 . . . . ?
C21 N9 C25 C26 178.7 . . . . ?
Mn2 N9 C25 C26 -1.5 . . . . ?
C23 C24 C25 N9 -2.8 . . . . ?
C23 C24 C25 C26 -177.7 . . . . ?
C28 N10 C26 C27 5.4 . . . . ?
Mn2 N10 C26 C27 -175.7 . . . . ?
C28 N10 C26 C25 -179.1 . . . . ?
Mn2 N10 C26 C25 -0.2 . . . . ?
N9 C25 C26 N10 1.2 . . . . ?
C24 C25 C26 N10 176.0 . . . . ?
N9 C25 C26 C27 177.1 . . . . ?
C24 C25 C26 C27 -8.2 . . . . ?
C26 N10 C28 C29 -161.5 . . . . ?
Mn2 N10 C28 C29 19.6 . . . . ?
C30 O4 C29 C28 177.1 . . . . ?
Mn2 O4 C29 C28 52.2 . . . . ?
N10 C28 C29 O4 -46.7 . . . . ?
C29 O4 C30 C31 -167.6 . . . . ?
Mn2 O4 C30 C31 -42.7 . . . . ?
C32 O3 C31 C30 -174.0 . . . . ?
Mn2 O3 C31 C30 -44.5 . . . . ?
O4 C30 C31 O3 59.3 . . . . ?
C31 O3 C32 C33 174.7 . . . . ?
Mn2 O3 C32 C33 45.2 . . . . ?
C34 N8 C33 C32 -154.5 . . . . ?
Mn2 N8 C33 C32 28.2 . . . . ?
O3 C32 C33 N8 -48.3 . . . . ?
N9 C21 C34 N8 -0.7 . . . . ?
C22 C21 C34 N8 179.2 . . . . ?
N9 C21 C34 C35 178.5 . . . . ?
C22 C21 C34 C35 -1.5 . . . . ?
C33 N8 C34 C21 -173.8 . . . . ?
Mn2 N8 C34 C21 3.6 . . . . ?
C33 N8 C34 C35 6.8 . . . . ?
Mn2 N8 C34 C35 -175.8 . . . . ?
C56 N17 Mn3 N20 173(3) . . . . ?
C56 N17 Mn3 N18 -42(3) . . . . ?
C56 N17 Mn3 N19 -115(3) . . . . ?
C56 N17 Mn3 N21 67(4) . . . . ?
C56 N17 Mn3 O6 102(3) . . . . ?
C56 N17 Mn3 O5 29(3) . . . . ?
C57 N21 Mn3 N17 -2(6) . . . . ?
C57 N21 Mn3 N20 -108(4) . . . . ?
C57 N21 Mn3 N18 107(4) . . . . ?
C57 N21 Mn3 N19 180(100) . . . . ?
C57 N21 Mn3 O6 -37(4) . . . . ?
C57 N21 Mn3 O5 35(4) . . . . ?
N17 Mn3 N18 C53 75.6(4) . . . . ?
N20 Mn3 N18 C53 170.3 . . . . ?
N19 Mn3 N18 C53 174.2 . . . . ?
N21 Mn3 N18 C53 -93.4(5) . . . . ?
O6 Mn3 N18 C53 -15.2 . . . . ?
O5 Mn3 N18 C53 -4.4 . . . . ?
N17 Mn3 N18 C54 -102.0(4) . . . . ?
N20 Mn3 N18 C54 -7.3 . . . . ?
N19 Mn3 N18 C54 -3.4 . . . . ?
N21 Mn3 N18 C54 89.0(5) . . . . ?
O6 Mn3 N18 C54 167.2 . . . . ?
O5 Mn3 N18 C54 178.0 . . . . ?
N17 Mn3 N19 C41 92.4(4) . . . . ?
N20 Mn3 N19 C41 -179.2 . . . . ?
N18 Mn3 N19 C41 3.2 . . . . ?
N21 Mn3 N19 C41 -88.0(5) . . . . ?
O6 Mn3 N19 C41 -167.9 . . . . ?
O5 Mn3 N19 C41 5.6 . . . . ?
N17 Mn3 N19 C45 -87.4(4) . . . . ?
N20 Mn3 N19 C45 1.0 . . . . ?
N18 Mn3 N19 C45 -176.6 . . . . ?
N21 Mn3 N19 C45 92.2(5) . . . . ?
O6 Mn3 N19 C45 12.3 . . . . ?
O5 Mn3 N19 C45 -174.2 . . . . ?
N17 Mn3 N20 C46 98.4(4) . . . . ?
N18 Mn3 N20 C46 3.5 . . . . ?
N19 Mn3 N20 C46 -0.4 . . . . ?
N21 Mn3 N20 C46 -92.8(5) . . . . ?
O6 Mn3 N20 C46 -173.1 . . . . ?
O5 Mn3 N20 C46 174.9 . . . . ?
N17 Mn3 N20 C48 -82.6(4) . . . . ?
N18 Mn3 N20 C48 -177.5 . . . . ?
N19 Mn3 N20 C48 178.6 . . . . ?
N21 Mn3 N20 C48 86.2(5) . . . . ?
O6 Mn3 N20 C48 5.9 . . . . ?
O5 Mn3 N20 C48 -6.1 . . . . ?
N17 Mn3 O5 C51 108.1(4) . . . . ?
N20 Mn3 O5 C51 28.3 . . . . ?
N18 Mn3 O5 C51 -157.0 . . . . ?
N19 Mn3 O5 C51 -159.4 . . . . ?
N21 Mn3 O5 C51 -64.8(5) . . . . ?
O6 Mn3 O5 C51 16.5 . . . . ?
N17 Mn3 O5 C52 -118.1(4) . . . . ?
N20 Mn3 O5 C52 162.2 . . . . ?
N18 Mn3 O5 C52 -23.1 . . . . ?
N19 Mn3 O5 C52 -25.5 . . . . ?
N21 Mn3 O5 C52 69.1(5) . . . . ?
O6 Mn3 O5 C52 150.3 . . . . ?
N17 Mn3 O6 C49 60.5(4) . . . . ?
N20 Mn3 O6 C49 -31.1 . . . . ?
N18 Mn3 O6 C49 152.2 . . . . ?
N19 Mn3 O6 C49 -42.5 . . . . ?
N21 Mn3 O6 C49 -126.2(5) . . . . ?
O5 Mn3 O6 C49 141.5 . . . . ?
N17 Mn3 O6 C50 -66.9(4) . . . . ?
N20 Mn3 O6 C50 -158.6 . . . . ?
N18 Mn3 O6 C50 24.8 . . . . ?
N19 Mn3 O6 C50 -169.9 . . . . ?
N21 Mn3 O6 C50 106.4(5) . . . . ?
O5 Mn3 O6 C50 14.1 . . . . ?
C45 N19 C41 C54 177.3 . . . . ?
Mn3 N19 C41 C54 -2.5 . . . . ?
C45 N19 C41 C42 -2.7 . . . . ?
Mn3 N19 C41 C42 177.5 . . . . ?
N19 C41 C42 C43 1.0 . . . . ?
C54 C41 C42 C43 -179.0 . . . . ?
C41 C42 C43 C44 -0.6 . . . . ?
C42 C43 C44 C45 1.5 . . . . ?
C41 N19 C45 C44 3.6 . . . . ?
Mn3 N19 C45 C44 -176.6 . . . . ?
C41 N19 C45 C46 178.7 . . . . ?
Mn3 N19 C45 C46 -1.5 . . . . ?
C43 C44 C45 N19 -2.8 . . . . ?
C43 C44 C45 C46 -177.7 . . . . ?
C48 N20 C46 C47 5.4 . . . . ?
Mn3 N20 C46 C47 -175.7 . . . . ?
C48 N20 C46 C45 -179.1 . . . . ?
Mn3 N20 C46 C45 -0.2 . . . . ?
N19 C45 C46 N20 1.2 . . . . ?
C44 C45 C46 N20 176.0 . . . . ?
N19 C45 C46 C47 177.1 . . . . ?
C44 C45 C46 C47 -8.2 . . . . ?
C46 N20 C48 C49 -161.5 . . . . ?
Mn3 N20 C48 C49 19.6 . . . . ?
C50 O6 C49 C48 177.1 . . . . ?
Mn3 O6 C49 C48 52.2 . . . . ?
N20 C48 C49 O6 -46.7 . . . . ?
C49 O6 C50 C51 -167.6 . . . . ?
Mn3 O6 C50 C51 -42.7 . . . . ?
C52 O5 C51 C50 -174.0 . . . . ?
Mn3 O5 C51 C50 -44.5 . . . . ?
O6 C50 C51 O5 59.3 . . . . ?
C51 O5 C52 C53 174.7 . . . . ?
Mn3 O5 C52 C53 45.2 . . . . ?
C54 N18 C53 C52 -154.5 . . . . ?
Mn3 N18 C53 C52 28.2 . . . . ?
O5 C52 C53 N18 -48.3 . . . . ?
N19 C41 C54 N18 -0.7 . . . . ?
C42 C41 C54 N18 179.2 . . . . ?
N19 C41 C54 C55 178.5 . . . . ?
C42 C41 C54 C55 -1.5 . . . . ?
C53 N18 C54 C41 -173.8 . . . . ?
Mn3 N18 C54 C41 3.6 . . . . ?
C53 N18 C54 C55 6.8 . . . . ?
Mn3 N18 C54 C55 -175.8 . . . . ?
